data_4350506
loop_
_publ_author_name
'Senda, Shunsuke'
'Ohki, Yasuhiro'
'Hirayama, Tomoko'
'Toda, Daisuke'
'Chen, Jing-Lin'
'Matsumoto, Tsuyoshi'
'Kawaguchi, Hiroyuki'
'Tatsumi, Kazuyuki'

_publ_section_title
;
 Mono{hydrotris(mercaptoimidazolyl)borato} complexes of manganese(II),
 iron(II), cobalt(II), and nickel(II) halides.
;
_journal_issue 24
_journal_name_full 'Inorganic chemistry'
_journal_page_first 9914
_journal_page_last 9925
_journal_paper_doi 10.1021/ic0610132
_journal_volume 45
_journal_year 2006
_chemical_formula_sum 'C47 H62 B Fe I N6 O0.5 S3'
_chemical_formula_weight 1008.79
_space_group_IT_number 2
_space_group_name_Hall '-P 1'
_space_group_name_H-M_alt 'P -1'
_symmetry_cell_setting triclinic
_symmetry_Int_Tables_number 2
_symmetry_space_group_name_H-M 'P -1'
_cell_angle_alpha 94.510(10)
_cell_angle_beta 95.393(8)
_cell_angle_gamma 97.788(8)
_cell_formula_units_Z 2
_cell_length_a 10.167(5)
_cell_length_b 13.547(7)
_cell_length_c 18.242(9)
_cell_measurement_reflns_used 7336
_cell_measurement_temperature 193.2
_cell_measurement_theta_max 27.5
_cell_measurement_theta_min 3.0
_cell_volume 2468(2)
_computing_cell_refinement CRYSTALCLEAR
_computing_data_collection CRYSTALCLEAR
_computing_data_reduction 'teXsan Ver. 1.11'
_computing_publication_material 'teXsan Ver. 1.11'
_computing_structure_refinement 'teXsan Ver. 1.10'
_computing_structure_solution 'DIRDIF94 (PATTY)'
_diffrn_detector_area_resol_mean 14.62
_diffrn_measured_fraction_theta_full 0.9538
_diffrn_measured_fraction_theta_max 0.9538
_diffrn_measurement_device_type 'Rigaku/MSC Mercury CCD'
_diffrn_measurement_method \w
_diffrn_radiation_type 'Mo K\a'
_diffrn_radiation_wavelength 0.7107
_diffrn_reflns_av_R_equivalents 0.024
_diffrn_reflns_limit_h_max 10
_diffrn_reflns_limit_h_min -13
_diffrn_reflns_limit_k_max 17
_diffrn_reflns_limit_k_min -17
_diffrn_reflns_limit_l_max 22
_diffrn_reflns_limit_l_min -22
_diffrn_reflns_number 19790
_diffrn_reflns_theta_full 27.48
_diffrn_reflns_theta_max 27.48
_exptl_absorpt_coefficient_mu 1.097
_exptl_absorpt_correction_T_max 0.848
_exptl_absorpt_correction_T_min 0.785
_exptl_absorpt_correction_type multi-scan
_exptl_absorpt_process_details '(Jacobson, 1998)'
_exptl_crystal_colour yellow
_exptl_crystal_density_diffrn 1.358
_exptl_crystal_density_method 'not measured'
_exptl_crystal_description Block
_exptl_crystal_size_max 0.300
_exptl_crystal_size_mid 0.300
_exptl_crystal_size_min 0.150
_refine_diff_density_max 1.77
_refine_diff_density_min -1.40
_refine_ls_extinction_method none
_refine_ls_goodness_of_fit_ref 1.500
_refine_ls_number_parameters 521
_refine_ls_number_reflns 10679
_refine_ls_R_factor_gt 0.0542
_refine_ls_shift/su_max 0.0005
_refine_ls_structure_factor_coef F
_refine_ls_weighting_details 'w = 1/[\s^2^(Fo) + 0.00076|Fo|^2^]'
_refine_ls_weighting_scheme calc
_refine_ls_wR_factor_ref 0.0782
_reflns_number_gt 8095
_reflns_number_total 10787
_reflns_threshold_expression F^2^>2.0\s(F^2^)
_cod_data_source_file ic0610132si20060906_094900.cif
_cod_data_source_block ArFeI
_cod_original_cell_volume 2467(2)
_cod_original_sg_symbol_H-M 'P -1         '
_cod_original_formula_sum 'C47 H62 B Fe I N6 O0.50 S3 '
_cod_database_code 4350506

loop_
_symmetry_equiv_pos_as_xyz
x,y,z
-x,-y,-z

loop_
_atom_site_label
_atom_site_type_symbol
_atom_site_fract_x
_atom_site_fract_y
_atom_site_fract_z
_atom_site_U_iso_or_equiv
_atom_site_adp_type
_atom_site_occupancy
_atom_site_calc_flag
_atom_site_refinement_flags
I(1) I 0.18624(3) 0.37640(3) 0.24069(2) 0.0434(1) Uani 1.00 d .
Fe(1) Fe 0.37213(6) 0.26679(5) 0.24619(3) 0.0210(2) Uani 1.00 d .
S(1) S 0.2979(1) 0.09774(8) 0.20151(6) 0.0268(3) Uani 1.00 d .
S(2) S 0.49190(10) 0.26088(8) 0.36323(5) 0.0201(2) Uani 1.00 d .
S(3) S 0.5335(1) 0.33364(8) 0.17155(6) 0.0258(3) Uani 1.00 d .
O(1) O 0.1376(8) 0.0327(7) 0.9444(5) 0.0918 Uiso 0.50 d G
N(1) N 0.5348(3) 0.0550(2) 0.2709(2) 0.0187(8) Uani 1.00 d .
N(2) N 0.3523(3) -0.0251(3) 0.3066(2) 0.0206(9) Uani 1.00 d .
N(3) N 0.7026(3) 0.2181(2) 0.2853(2) 0.0180(8) Uani 1.00 d .
N(4) N 0.7443(3) 0.3550(3) 0.3607(2) 0.0194(8) Uani 1.00 d .
N(5) N 0.6069(3) 0.1434(2) 0.1548(2) 0.0205(9) Uani 1.00 d .
N(6) N 0.5906(3) 0.2202(2) 0.0540(2) 0.0195(8) Uani 1.00 d .
C(1) C 0.3998(4) 0.0423(3) 0.2604(2) 0.0185(10) Uani 1.00 d .
C(2) C 0.5708(4) -0.0059(3) 0.3250(2) 0.023(1) Uani 1.00 d .
C(3) C 0.4594(4) -0.0544(3) 0.3475(2) 0.025(1) Uani 1.00 d .
C(4) C 0.2125(4) -0.0618(3) 0.3106(2) 0.022(1) Uani 1.00 d .
C(5) C 0.1564(4) -0.1515(3) 0.2704(2) 0.026(1) Uani 1.00 d .
C(6) C 0.0204(5) -0.1830(4) 0.2726(3) 0.034(1) Uani 1.00 d .
C(7) C -0.0548(5) -0.1265(4) 0.3145(3) 0.044(1) Uani 1.00 d .
C(8) C 0.0047(5) -0.0403(4) 0.3557(3) 0.037(1) Uani 1.00 d .
C(9) C 0.1406(4) -0.0051(3) 0.3553(2) 0.027(1) Uani 1.00 d .
C(10) C 0.2379(5) -0.2150(4) 0.2233(2) 0.034(1) Uani 1.00 d .
C(11) C 0.2008(6) -0.3260(4) 0.2259(3) 0.050(2) Uani 1.00 d .
C(12) C 0.2243(9) -0.1885(5) 0.1451(3) 0.075(2) Uani 1.00 d .
C(13) C 0.2064(5) 0.0899(4) 0.4034(3) 0.036(1) Uani 1.00 d .
C(14) C 0.2563(8) 0.0667(5) 0.4797(3) 0.068(2) Uani 1.00 d .
C(15) C 0.1150(7) 0.1692(4) 0.4067(4) 0.066(2) Uani 1.00 d .
C(16) C 0.6492(4) 0.2764(3) 0.3348(2) 0.0178(9) Uani 1.00 d .
C(17) C 0.8324(4) 0.2636(3) 0.2808(2) 0.023(1) Uani 1.00 d .
C(18) C 0.8595(4) 0.3470(3) 0.3269(2) 0.023(1) Uani 1.00 d .
C(19) C 0.7317(4) 0.4282(3) 0.4217(2) 0.0187(10) Uani 1.00 d .
C(20) C 0.7755(4) 0.4073(3) 0.4922(2) 0.021(1) Uani 1.00 d .
C(21) C 0.7591(5) 0.4756(3) 0.5509(2) 0.029(1) Uani 1.00 d .
C(22) C 0.7007(5) 0.5597(4) 0.5385(2) 0.031(1) Uani 1.00 d .
C(23) C 0.6593(5) 0.5784(3) 0.4674(2) 0.030(1) Uani 1.00 d .
C(24) C 0.6755(4) 0.5136(3) 0.4062(2) 0.024(1) Uani 1.00 d .
C(25) C 0.8339(5) 0.3133(3) 0.5076(2) 0.029(1) Uani 1.00 d .
C(26) C 0.7351(6) 0.2414(4) 0.5427(3) 0.046(2) Uani 1.00 d .
C(27) C 0.9670(5) 0.3373(4) 0.5559(3) 0.042(1) Uani 1.00 d .
C(28) C 0.6365(5) 0.5356(3) 0.3279(2) 0.029(1) Uani 1.00 d .
C(29) C 0.5154(6) 0.5910(6) 0.3203(3) 0.061(2) Uani 1.00 d .
C(30) C 0.7535(5) 0.5957(5) 0.2986(3) 0.049(2) Uani 1.00 d .
C(31) C 0.5773(4) 0.2288(3) 0.1277(2) 0.0179(10) Uani 1.00 d .
C(32) C 0.6353(5) 0.0807(3) 0.0963(2) 0.026(1) Uani 1.00 d .
C(33) C 0.6256(5) 0.1280(3) 0.0346(2) 0.027(1) Uani 1.00 d .
C(34) C 0.5948(4) 0.3026(3) 0.0081(2) 0.020(1) Uani 1.00 d .
C(35) C 0.4871(4) 0.3062(3) -0.0445(2) 0.026(1) Uani 1.00 d .
C(36) C 0.4979(5) 0.3881(4) -0.0871(2) 0.034(1) Uani 1.00 d .
C(37) C 0.6101(6) 0.4591(4) -0.0790(2) 0.036(1) Uani 1.00 d .
C(38) C 0.7153(5) 0.4512(3) -0.0274(2) 0.031(1) Uani 1.00 d .
C(39) C 0.7097(4) 0.3735(3) 0.0179(2) 0.024(1) Uani 1.00 d .
C(40) C 0.3647(5) 0.2290(4) -0.0564(3) 0.039(1) Uani 1.00 d .
C(41) C 0.2444(7) 0.2730(6) -0.0323(7) 0.123(4) Uani 1.00 d .
C(42) C 0.3366(9) 0.1853(5) -0.1362(4) 0.082(2) Uani 1.00 d .
C(43) C 0.8294(4) 0.3683(3) 0.0751(2) 0.028(1) Uani 1.00 d .
C(44) C 0.9451(5) 0.3360(5) 0.0364(3) 0.049(2) Uani 1.00 d .
C(45) C 0.8717(6) 0.4679(4) 0.1222(3) 0.047(2) Uani 1.00 d .
C(46) C -0.0070(9) -0.0070(9) 0.9121(4) 0.0918 Uiso 0.50 d G
C(48) C -0.0951(8) -0.009(1) 0.9763(6) 0.0918 Uiso 0.50 d G
C(49) C -0.005(1) 0.029(1) 1.0483(4) 0.0918 Uiso 0.50 d G
C(50) C 0.1389(9) 0.0551(9) 1.0285(5) 0.0918 Uiso 0.50 d G
B(1) B 0.6458(5) 0.1208(3) 0.2363(2) 0.020(1) Uani 1.00 d .
H(1) H 0.7273 0.0771 0.2348 0.0537 Uiso 1.00 calc .
H(2) H 0.6617 -0.0120 0.3439 0.0277 Uiso 1.00 calc .
H(3) H 0.4561 -0.1011 0.3850 0.0301 Uiso 1.00 calc .
H(4) H -0.0222 -0.2449 0.2453 0.0411 Uiso 1.00 calc .
H(5) H -0.1496 -0.1478 0.3144 0.0526 Uiso 1.00 calc .
H(6) H -0.0476 -0.0027 0.3860 0.0443 Uiso 1.00 calc .
H(7) H 0.3314 -0.1976 0.2429 0.0403 Uiso 1.00 calc .
H(8) H 0.1100 -0.3464 0.2033 0.0600 Uiso 1.00 calc .
H(9) H 0.2609 -0.3612 0.1984 0.0600 Uiso 1.00 calc .
H(10) H 0.2083 -0.3422 0.2766 0.0600 Uiso 1.00 calc .
H(11) H 0.2518 -0.1166 0.1445 0.0890 Uiso 1.00 calc .
H(12) H 0.2846 -0.2235 0.1170 0.0890 Uiso 1.00 calc .
H(13) H 0.1347 -0.2069 0.1234 0.0890 Uiso 1.00 calc .
H(14) H 0.2836 0.1166 0.3799 0.0425 Uiso 1.00 calc .
H(15) H 0.1839 0.0359 0.5040 0.0805 Uiso 1.00 calc .
H(16) H 0.3229 0.0209 0.4755 0.0805 Uiso 1.00 calc .
H(17) H 0.2992 0.1280 0.5084 0.0805 Uiso 1.00 calc .
H(18) H 0.1640 0.2300 0.4334 0.0785 Uiso 1.00 calc .
H(19) H 0.0868 0.1830 0.3564 0.0785 Uiso 1.00 calc .
H(20) H 0.0386 0.1459 0.4310 0.0785 Uiso 1.00 calc .
H(21) H 0.8939 0.2387 0.2489 0.0271 Uiso 1.00 calc .
H(22) H 0.9424 0.3926 0.3353 0.0281 Uiso 1.00 calc .
H(23) H 0.7890 0.4636 0.6010 0.0349 Uiso 1.00 calc .
H(24) H 0.6884 0.6058 0.5799 0.0377 Uiso 1.00 calc .
H(25) H 0.6176 0.6374 0.4597 0.0370 Uiso 1.00 calc .
H(26) H 0.8505 0.2805 0.4606 0.0343 Uiso 1.00 calc .
H(27) H 0.7165 0.2727 0.5892 0.0548 Uiso 1.00 calc .
H(28) H 0.6538 0.2242 0.5096 0.0548 Uiso 1.00 calc .
H(29) H 0.7742 0.1808 0.5512 0.0548 Uiso 1.00 calc .
H(30) H 1.0030 0.2761 0.5643 0.0509 Uiso 1.00 calc .
H(31) H 1.0293 0.3809 0.5315 0.0509 Uiso 1.00 calc .
H(32) H 0.9534 0.3711 0.6031 0.0509 Uiso 1.00 calc .
H(33) H 0.6143 0.4721 0.2976 0.0343 Uiso 1.00 calc .
H(34) H 0.5347 0.6552 0.3493 0.0725 Uiso 1.00 calc .
H(35) H 0.4925 0.6007 0.2688 0.0725 Uiso 1.00 calc .
H(36) H 0.4391 0.5514 0.3383 0.0725 Uiso 1.00 calc .
H(37) H 0.8284 0.5577 0.2995 0.0594 Uiso 1.00 calc .
H(38) H 0.7287 0.6090 0.2480 0.0594 Uiso 1.00 calc .
H(39) H 0.7798 0.6583 0.3291 0.0594 Uiso 1.00 calc .
H(40) H 0.6581 0.0138 0.0996 0.0306 Uiso 1.00 calc .
H(41) H 0.6413 0.1020 -0.0145 0.0321 Uiso 1.00 calc .
H(42) H 0.4230 0.3949 -0.1229 0.0413 Uiso 1.00 calc .
H(43) H 0.6151 0.5147 -0.1095 0.0442 Uiso 1.00 calc .
H(44) H 0.7951 0.5007 -0.0227 0.0369 Uiso 1.00 calc .
H(45) H 0.3808 0.1749 -0.0264 0.0466 Uiso 1.00 calc .
H(49) H 0.2550 0.1360 -0.1406 0.1007 Uiso 1.00 calc .
H(50) H 0.3196 0.2383 -0.1672 0.1007 Uiso 1.00 calc .
H(51) H 0.4093 0.1541 -0.1505 0.1007 Uiso 1.00 calc .
H(52) H 0.8027 0.3177 0.1075 0.0339 Uiso 1.00 calc .
H(53) H 0.9152 0.2723 0.0073 0.0583 Uiso 1.00 calc .
H(54) H 0.9750 0.3859 0.0042 0.0583 Uiso 1.00 calc .
H(55) H 1.0175 0.3287 0.0730 0.0583 Uiso 1.00 calc .
H(56) H 0.9450 0.4614 0.1586 0.0569 Uiso 1.00 calc .
H(57) H 0.8997 0.5193 0.0907 0.0569 Uiso 1.00 calc .
H(58) H 0.7966 0.4852 0.1469 0.0569 Uiso 1.00 calc .
H(59) H -0.041(1) 0.043(1) 0.8717(5) 0.0918 Uiso 0.50 calc G
H(60) H -0.012(1) -0.083(1) 0.8847(6) 0.0918 Uiso 0.50 calc G
H(61) H -0.143(1) -0.086(1) 0.9801(8) 0.0918 Uiso 0.50 calc G
H(62) H -0.1724(9) 0.039(1) 0.9671(8) 0.0918 Uiso 0.50 calc G
H(63) H -0.009(2) -0.029(1) 1.0870(5) 0.0918 Uiso 0.50 calc G
H(64) H -0.038(1) 0.096(1) 1.0739(7) 0.0918 Uiso 0.50 calc G
H(65) H 0.204(1) 0.009(1) 1.0576(6) 0.0918 Uiso 0.50 calc G
H(66) H 0.175(1) 0.135(1) 1.0446(7) 0.0918 Uiso 0.50 calc G
H(68) H 0.2518 0.3411 -0.0209 0.0832 Uiso 1.00 calc .
H(69) H 0.1620 0.2356 -0.0410 0.0832 Uiso 1.00 calc .
H(70) H 0.2557 0.2571 0.0346 0.0832 Uiso 1.00 calc .

loop_
_atom_site_aniso_label
_atom_site_aniso_U_11
_atom_site_aniso_U_22
_atom_site_aniso_U_33
_atom_site_aniso_U_12
_atom_site_aniso_U_13
_atom_site_aniso_U_23
I(1) 0.0334(2) 0.0518(2) 0.0499(2) 0.0188(2) 0.0080(1) 0.0090(2)
Fe(1) 0.0234(3) 0.0208(3) 0.0201(3) 0.0058(2) 0.0037(2) 0.0038(2)
S(1) 0.0290(6) 0.0215(5) 0.0283(5) 0.0013(4) -0.0056(4) 0.0074(4)
S(2) 0.0175(5) 0.0231(5) 0.0196(5) 0.0018(4) 0.0050(4) 0.0002(4)
S(3) 0.0397(6) 0.0194(5) 0.0232(5) 0.0111(5) 0.0153(4) 0.0061(4)
N(1) 0.026(2) 0.014(2) 0.016(2) 0.004(1) 0.004(1) 0.004(1)
N(2) 0.023(2) 0.019(2) 0.021(2) 0.002(1) 0.003(1) 0.005(1)
N(3) 0.020(2) 0.017(2) 0.018(2) 0.003(1) 0.007(1) 0.003(1)
N(4) 0.022(2) 0.020(2) 0.016(2) 0.000(1) 0.002(1) 0.001(1)
N(5) 0.026(2) 0.014(2) 0.022(2) 0.002(1) 0.007(1) 0.003(1)
N(6) 0.026(2) 0.016(2) 0.018(2) 0.003(1) 0.009(1) 0.001(1)
C(1) 0.025(2) 0.015(2) 0.014(2) 0.000(2) 0.002(1) 0.000(1)
C(2) 0.026(2) 0.023(2) 0.023(2) 0.007(2) 0.002(2) 0.010(2)
C(3) 0.030(2) 0.024(2) 0.024(2) 0.006(2) 0.004(2) 0.011(2)
C(4) 0.024(2) 0.022(2) 0.021(2) 0.000(2) 0.007(2) 0.007(2)
C(5) 0.031(2) 0.025(2) 0.022(2) 0.002(2) 0.005(2) 0.002(2)
C(6) 0.032(3) 0.026(3) 0.040(3) -0.007(2) 0.004(2) -0.002(2)
C(7) 0.025(3) 0.036(3) 0.069(4) -0.001(2) 0.013(2) 0.004(3)
C(8) 0.037(3) 0.024(2) 0.051(3) 0.003(2) 0.018(2) -0.002(2)
C(9) 0.032(2) 0.020(2) 0.030(2) 0.001(2) 0.011(2) 0.004(2)
C(10) 0.038(3) 0.029(3) 0.032(2) -0.001(2) 0.008(2) -0.006(2)
C(11) 0.070(4) 0.031(3) 0.054(3) 0.016(3) 0.020(3) 0.008(2)
C(12) 0.150(7) 0.050(4) 0.037(3) 0.033(4) 0.042(4) 0.003(3)
C(13) 0.041(3) 0.023(2) 0.042(3) -0.005(2) 0.019(2) -0.006(2)
C(14) 0.106(6) 0.047(4) 0.045(3) 0.007(4) -0.010(3) -0.014(3)
C(15) 0.080(5) 0.025(3) 0.091(5) 0.010(3) 0.013(4) -0.012(3)
C(16) 0.019(2) 0.017(2) 0.017(2) 0.001(2) 0.000(1) 0.005(1)
C(17) 0.023(2) 0.024(2) 0.022(2) 0.004(2) 0.008(2) 0.003(2)
C(18) 0.018(2) 0.028(2) 0.024(2) -0.002(2) 0.008(2) 0.006(2)
C(19) 0.018(2) 0.015(2) 0.022(2) -0.002(2) 0.004(1) 0.000(2)
C(20) 0.023(2) 0.022(2) 0.019(2) -0.001(2) 0.004(2) 0.003(2)
C(21) 0.038(3) 0.029(2) 0.020(2) 0.000(2) 0.007(2) -0.001(2)
C(22) 0.036(3) 0.028(2) 0.028(2) 0.003(2) 0.006(2) -0.006(2)
C(23) 0.034(3) 0.021(2) 0.037(3) 0.005(2) 0.004(2) 0.001(2)
C(24) 0.024(2) 0.018(2) 0.028(2) -0.001(2) 0.000(2) 0.002(2)
C(25) 0.038(3) 0.030(2) 0.019(2) 0.008(2) 0.000(2) 0.003(2)
C(26) 0.049(3) 0.033(3) 0.054(3) 0.001(2) -0.003(3) 0.019(2)
C(27) 0.039(3) 0.046(3) 0.043(3) 0.009(2) -0.001(2) 0.011(2)
C(28) 0.035(2) 0.023(2) 0.027(2) 0.004(2) -0.004(2) 0.007(2)
C(29) 0.044(3) 0.092(5) 0.055(3) 0.022(3) 0.004(3) 0.039(3)
C(30) 0.039(3) 0.081(4) 0.030(3) 0.005(3) 0.000(2) 0.025(3)
C(31) 0.021(2) 0.015(2) 0.017(2) 0.001(2) 0.003(1) 0.004(1)
C(32) 0.040(3) 0.014(2) 0.024(2) 0.006(2) 0.006(2) -0.002(2)
C(33) 0.039(3) 0.019(2) 0.023(2) 0.007(2) 0.006(2) -0.003(2)
C(34) 0.030(2) 0.019(2) 0.013(2) 0.007(2) 0.006(2) 0.004(1)
C(35) 0.033(2) 0.027(2) 0.020(2) 0.012(2) 0.001(2) -0.002(2)
C(36) 0.042(3) 0.036(3) 0.027(2) 0.019(2) -0.005(2) 0.006(2)
C(37) 0.059(3) 0.031(3) 0.023(2) 0.017(2) 0.010(2) 0.013(2)
C(38) 0.038(3) 0.025(2) 0.030(2) 0.003(2) 0.011(2) 0.006(2)
C(39) 0.031(2) 0.023(2) 0.021(2) 0.008(2) 0.010(2) 0.004(2)
C(40) 0.036(3) 0.029(3) 0.050(3) 0.009(2) -0.011(2) -0.005(2)
C(41) 0.037(4) 0.048(5) 0.28(1) -0.005(3) 0.037(6) -0.040(6)
C(42) 0.138(7) 0.031(3) 0.061(4) -0.009(4) -0.045(4) 0.005(3)
C(43) 0.027(2) 0.030(2) 0.029(2) 0.002(2) 0.005(2) 0.005(2)
C(44) 0.030(3) 0.067(4) 0.047(3) 0.011(3) 0.001(2) -0.005(3)
C(45) 0.052(3) 0.046(3) 0.039(3) 0.011(3) -0.011(2) -0.007(2)
B(1) 0.028(2) 0.015(2) 0.020(2) 0.005(2) 0.007(2) 0.004(2)

loop_
_atom_type_symbol
_atom_type_description
_atom_type_scat_dispersion_real
_atom_type_scat_dispersion_imag
_atom_type_scat_source
Fe Fe 0.346 0.844
;International Tables for Crystallography
(1992, Vol. C, Tables 4.2.6.8 and 6.1.1.1)
;
I I -0.474 1.812
;International Tables for Crystallography
(1992, Vol. C, Tables 4.2.6.8 and 6.1.1.1)
;
S S 0.125 0.123
;International Tables for Crystallography
(1992, Vol. C, Tables 4.2.6.8 and 6.1.1.1)
;
N N 0.006 0.003
;International Tables for Crystallography
(1992, Vol. C, Tables 4.2.6.8 and 6.1.1.1)
;
C C 0.003 0.002
;International Tables for Crystallography
(1992, Vol. C, Tables 4.2.6.8 and 6.1.1.1)
;
H H 0.000 0.000
;International Tables for Crystallography
(1992, Vol. C, Table 6.1.1.2)
;
B B 0.001 0.001
;International Tables for Crystallography
(1992, Vol. C, Tables 4.2.6.8 and 6.1.1.1)
;
O O 0.011 0.006
;International Tables for Crystallography
(1992, Vol. C, Tables 4.2.6.8 and 6.1.1.1)
;

loop_
_geom_angle_atom_site_label_1
_geom_angle_atom_site_label_2
_geom_angle_atom_site_label_3
_geom_angle
_geom_angle_site_symmetry_1
_geom_angle_site_symmetry_3
_geom_angle_publ_flag
I(1) Fe(1) S(1) 113.38(4) . . yes
I(1) Fe(1) S(2) 117.10(4) . . yes
I(1) Fe(1) S(3) 107.13(4) . . yes
S(1) Fe(1) S(2) 105.33(4) . . yes
S(1) Fe(1) S(3) 108.35(4) . . yes
S(2) Fe(1) S(3) 105.00(5) . . yes
Fe(1) S(1) C(1) 98.6(1) . . yes
Fe(1) S(2) C(16) 97.1(1) . . yes
Fe(1) S(3) C(31) 102.6(1) . . yes
C(1) N(1) C(2) 107.4(3) . . yes
C(1) N(1) B(1) 133.4(3) . . yes
C(2) N(1) B(1) 119.2(3) . . yes
C(1) N(2) C(3) 108.6(3) . . yes
C(1) N(2) C(4) 125.5(3) . . yes
C(3) N(2) C(4) 125.9(3) . . yes
C(16) N(3) C(17) 107.1(3) . . yes
C(16) N(3) B(1) 132.8(3) . . yes
C(17) N(3) B(1) 120.1(3) . . yes
C(16) N(4) C(18) 109.5(3) . . yes
C(16) N(4) C(19) 124.4(3) . . yes
C(18) N(4) C(19) 125.5(3) . . yes
C(31) N(5) C(32) 107.9(3) . . yes
C(31) N(5) B(1) 130.2(3) . . yes
C(32) N(5) B(1) 119.8(3) . . yes
C(31) N(6) C(33) 109.1(3) . . yes
C(31) N(6) C(34) 124.2(3) . . yes
C(33) N(6) C(34) 125.5(3) . . yes
S(1) C(1) N(1) 129.0(3) . . yes
S(1) C(1) N(2) 122.9(3) . . yes
N(1) C(1) N(2) 108.2(3) . . yes
N(1) C(2) C(3) 108.9(4) . . yes
N(2) C(3) C(2) 107.0(4) . . yes
N(2) C(4) C(5) 118.9(4) . . yes
N(2) C(4) C(9) 118.1(3) . . yes
C(5) C(4) C(9) 123.0(4) . . yes
C(4) C(5) C(6) 117.7(4) . . yes
C(4) C(5) C(10) 122.5(4) . . yes
C(6) C(5) C(10) 119.8(4) . . yes
C(5) C(6) C(7) 120.6(4) . . yes
C(6) C(7) C(8) 120.2(5) . . yes
C(7) C(8) C(9) 121.5(5) . . yes
C(4) C(9) C(8) 116.8(4) . . yes
C(4) C(9) C(13) 122.3(4) . . yes
C(8) C(9) C(13) 120.8(4) . . yes
C(5) C(10) C(11) 113.8(4) . . yes
C(5) C(10) C(12) 109.6(5) . . yes
C(11) C(10) C(12) 110.4(4) . . yes
C(9) C(13) C(14) 111.5(4) . . yes
C(9) C(13) C(15) 112.1(4) . . yes
C(14) C(13) C(15) 111.5(5) . . yes
S(2) C(16) N(3) 129.3(3) . . yes
S(2) C(16) N(4) 123.2(3) . . yes
N(3) C(16) N(4) 107.5(3) . . yes
N(3) C(17) C(18) 109.8(4) . . yes
N(4) C(18) C(17) 106.0(3) . . yes
N(4) C(19) C(20) 117.2(4) . . yes
N(4) C(19) C(24) 118.9(3) . . yes
C(20) C(19) C(24) 123.9(4) . . yes
C(19) C(20) C(21) 117.2(4) . . yes
C(19) C(20) C(25) 122.9(4) . . yes
C(21) C(20) C(25) 119.8(4) . . yes
C(20) C(21) C(22) 120.8(4) . . yes
C(21) C(22) C(23) 120.3(4) . . yes
C(22) C(23) C(24) 121.5(4) . . yes
C(19) C(24) C(23) 116.2(4) . . yes
C(19) C(24) C(28) 121.7(4) . . yes
C(23) C(24) C(28) 122.0(4) . . yes
C(20) C(25) C(26) 110.5(4) . . yes
C(20) C(25) C(27) 111.4(4) . . yes
C(26) C(25) C(27) 111.1(4) . . yes
C(24) C(28) C(29) 113.4(4) . . yes
C(24) C(28) C(30) 109.8(4) . . yes
C(29) C(28) C(30) 109.5(5) . . yes
S(3) C(31) N(5) 130.4(3) . . yes
S(3) C(31) N(6) 122.4(3) . . yes
N(5) C(31) N(6) 107.2(3) . . yes
N(5) C(32) C(33) 108.5(4) . . yes
N(6) C(33) C(32) 107.2(4) . . yes
N(6) C(34) C(35) 119.1(3) . . yes
N(6) C(34) C(39) 117.4(3) . . yes
C(35) C(34) C(39) 123.5(4) . . yes
C(34) C(35) C(36) 116.1(4) . . yes
C(34) C(35) C(40) 123.7(4) . . yes
C(36) C(35) C(40) 120.2(4) . . yes
C(35) C(36) C(37) 121.9(4) . . yes
C(36) C(37) C(38) 120.0(5) . . yes
C(37) C(38) C(39) 121.1(4) . . yes
C(34) C(39) C(38) 117.5(4) . . yes
C(34) C(39) C(43) 123.4(4) . . yes
C(38) C(39) C(43) 119.2(4) . . yes
C(35) C(40) C(41) 110.7(5) . . yes
C(35) C(40) C(42) 111.8(5) . . yes
C(41) C(40) C(42) 110.0(6) . . yes
C(39) C(43) C(44) 110.1(4) . . yes
C(39) C(43) C(45) 111.5(4) . . yes
C(44) C(43) C(45) 111.2(4) . . yes
N(1) B(1) N(3) 112.9(3) . . yes
N(1) B(1) N(5) 114.8(3) . . yes
N(3) B(1) N(5) 110.9(3) . . yes
C(46) O(1) C(48) 88.1(6) . 2_557 yes
C(46) O(1) C(49) 30.8(5) . 2_557 yes
C(46) O(1) C(50) 108.0(7) . . yes
C(48) O(1) C(49) 59.4(5) 2_557 2_557 yes
C(48) O(1) C(50) 26.0(6) 2_557 . yes
C(49) O(1) C(50) 83.0(6) 2_557 . yes
O(1) C(46) C(48) 108.0(6) . . yes
O(1) C(46) C(49) 72(1) . 2_557 yes
C(48) C(46) C(49) 50(1) . 2_557 yes
O(1) C(48) C(46) 156.8(9) 2_557 . yes
O(1) C(48) C(49) 57.7(6) 2_557 . yes
O(1) C(48) C(49) 125(1) 2_557 2_557 yes
O(1) C(48) C(50) 72(1) 2_557 2_557 yes
C(46) C(48) C(49) 108.0(7) . . yes
C(46) C(48) C(49) 31.4(7) . 2_557 yes
C(46) C(48) C(50) 107(1) . 2_557 yes
C(49) C(48) C(49) 86.1(7) . 2_557 yes
C(49) C(48) C(50) 123(1) . 2_557 yes
C(49) C(48) C(50) 104(1) 2_557 2_557 yes
O(1) C(49) C(46) 76(1) 2_557 2_557 yes
O(1) C(49) C(48) 62.9(6) 2_557 . yes
O(1) C(49) C(48) 132(1) 2_557 2_557 yes
O(1) C(49) C(50) 159(1) 2_557 . yes
C(46) C(49) C(48) 133(1) 2_557 . yes
C(46) C(49) C(48) 97(1) 2_557 2_557 yes
C(46) C(49) C(50) 101(1) 2_557 . yes
C(48) C(49) C(48) 93.9(7) . 2_557 yes
C(48) C(49) C(50) 108.0(7) . . yes
C(48) C(49) C(50) 26.5(8) 2_557 . yes
O(1) C(50) C(48) 81(1) . 2_557 yes
O(1) C(50) C(49) 108.0(7) . . yes
C(48) C(50) C(49) 49(1) 2_557 . yes

loop_
_geom_bond_atom_site_label_1
_geom_bond_atom_site_label_2
_geom_bond_distance
_geom_bond_site_symmetry_2
_geom_bond_publ_flag
I(1) Fe(1) 2.556(1) . yes
Fe(1) S(1) 2.367(1) . yes
Fe(1) S(2) 2.369(1) . yes
Fe(1) S(3) 2.361(1) . yes
S(1) C(1) 1.709(4) . yes
S(2) C(16) 1.718(4) . yes
S(3) C(31) 1.707(4) . yes
N(1) C(1) 1.353(5) . yes
N(1) C(2) 1.390(5) . yes
N(1) B(1) 1.555(6) . yes
N(2) C(1) 1.363(5) . yes
N(2) C(3) 1.382(6) . yes
N(2) C(4) 1.451(5) . yes
N(3) C(16) 1.353(5) . yes
N(3) C(17) 1.391(5) . yes
N(3) B(1) 1.543(5) . yes
N(4) C(16) 1.360(5) . yes
N(4) C(18) 1.386(5) . yes
N(4) C(19) 1.458(5) . yes
N(5) C(31) 1.353(5) . yes
N(5) C(32) 1.387(5) . yes
N(5) B(1) 1.567(6) . yes
N(6) C(31) 1.363(5) . yes
N(6) C(33) 1.373(6) . yes
N(6) C(34) 1.446(5) . yes
C(2) C(3) 1.345(6) . yes
C(4) C(5) 1.390(6) . yes
C(4) C(9) 1.399(6) . yes
C(5) C(6) 1.396(6) . yes
C(5) C(10) 1.540(7) . yes
C(6) C(7) 1.390(8) . yes
C(7) C(8) 1.372(7) . yes
C(8) C(9) 1.400(7) . yes
C(9) C(13) 1.534(6) . yes
C(10) C(11) 1.506(7) . yes
C(10) C(12) 1.498(8) . yes
C(13) C(14) 1.508(8) . yes
C(13) C(15) 1.514(9) . yes
C(17) C(18) 1.335(6) . yes
C(19) C(20) 1.386(5) . yes
C(19) C(24) 1.394(6) . yes
C(20) C(21) 1.396(6) . yes
C(20) C(25) 1.511(7) . yes
C(21) C(22) 1.378(7) . yes
C(22) C(23) 1.378(6) . yes
C(23) C(24) 1.400(6) . yes
C(24) C(28) 1.511(6) . yes
C(25) C(26) 1.524(7) . yes
C(25) C(27) 1.525(7) . yes
C(28) C(29) 1.527(9) . yes
C(28) C(30) 1.513(7) . yes
C(32) C(33) 1.341(6) . yes
C(34) C(35) 1.395(6) . yes
C(34) C(39) 1.395(6) . yes
C(35) C(36) 1.402(7) . yes
C(35) C(40) 1.500(6) . yes
C(36) C(37) 1.378(7) . yes
C(37) C(38) 1.378(7) . yes
C(38) C(39) 1.388(6) . yes
C(39) C(43) 1.539(6) . yes
C(40) C(41) 1.52(1) . yes
C(40) C(42) 1.513(8) . yes
C(43) C(44) 1.523(8) . yes
C(43) C(45) 1.529(7) . yes
O(1) C(46) 1.54(1) . yes
O(1) C(48) 1.59(1) 2_557 yes
O(1) C(49) 1.51(1) 2_557 yes
O(1) C(50) 1.54(1) . yes
C(46) C(48) 1.54(1) . yes
C(46) C(49) 0.81(1) 2_557 yes
C(48) C(49) 1.54(1) . yes
C(48) C(49) 1.20(2) 2_557 yes
C(48) C(50) 0.71(2) 2_557 yes
C(49) C(50) 1.54(1) . yes

loop_
_geom_contact_atom_site_label_1
_geom_contact_atom_site_label_2
_geom_contact_distance
_geom_contact_site_symmetry_2
I(1) Fe(1) 2.556(1) .
S(1) C(50) 3.377(8) 1_554
S(1) C(46) 3.466(9) 2_556
C(32) O(1) 3.06(1) 2_656
C(33) O(1) 3.47(1) 2_656
C(40) O(1) 3.28(1) 1_554
C(41) O(1) 3.27(1) 1_554
C(41) C(50) 3.31(1) 1_554
C(41) C(44) 3.58(1) 1_455
C(42) O(1) 3.23(1) 1_554

loop_
_geom_torsion_atom_site_label_1
_geom_torsion_atom_site_label_2
_geom_torsion_atom_site_label_3
_geom_torsion_atom_site_label_4
_geom_torsion
_geom_torsion_site_symmetry_2
_geom_torsion_site_symmetry_3
_geom_torsion_site_symmetry_4
_geom_torsion_publ_flag
I(1) Fe(1) S(1) C(1) -145.1(1) . . . yes
I(1) Fe(1) S(2) C(16) -134.0(1) . . . yes
I(1) Fe(1) S(3) C(31) -139.6(1) . . . yes
Fe(1) S(1) C(1) N(1) -58.7(4) . . . yes
Fe(1) S(1) C(1) N(2) 121.0(3) . . . yes
Fe(1) S(2) C(16) N(3) -60.9(4) . . . yes
Fe(1) S(2) C(16) N(4) 118.9(3) . . . yes
Fe(1) S(3) C(31) N(5) -45.9(4) . . . yes
Fe(1) S(3) C(31) N(6) 135.4(3) . . . yes
S(1) Fe(1) S(2) C(16) 99.0(1) . . . yes
S(1) Fe(1) S(3) C(31) -16.9(1) . . . yes
S(1) C(1) N(1) C(2) 179.5(3) . . . yes
S(1) C(1) N(1) B(1) 0.1(6) . . . yes
S(1) C(1) N(2) C(3) -179.0(3) . . . yes
S(1) C(1) N(2) C(4) 2.6(5) . . . yes
S(2) Fe(1) S(1) C(1) -15.8(1) . . . yes
S(2) Fe(1) S(3) C(31) 95.2(1) . . . yes
S(2) C(16) N(3) C(17) 179.1(3) . . . yes
S(2) C(16) N(3) B(1) 1.3(7) . . . yes
S(2) C(16) N(4) C(18) -179.5(3) . . . yes
S(2) C(16) N(4) C(19) 8.2(5) . . . yes
S(3) Fe(1) S(1) C(1) 96.1(1) . . . yes
S(3) Fe(1) S(2) C(16) -15.3(1) . . . yes
S(3) C(31) N(5) C(32) 179.6(3) . . . yes
S(3) C(31) N(5) B(1) -17.2(6) . . . yes
S(3) C(31) N(6) C(33) -179.6(3) . . . yes
S(3) C(31) N(6) C(34) 12.3(5) . . . yes
N(1) C(1) N(2) C(3) 0.7(4) . . . yes
N(1) C(1) N(2) C(4) -177.7(3) . . . yes
N(1) C(2) C(3) N(2) 0.7(5) . . . yes
N(1) B(1) N(3) C(16) -29.3(6) . . . yes
N(1) B(1) N(3) C(17) 153.2(4) . . . yes
N(1) B(1) N(5) C(31) 106.7(5) . . . yes
N(1) B(1) N(5) C(32) -91.7(5) . . . yes
N(2) C(1) N(1) C(2) -0.2(4) . . . yes
N(2) C(1) N(1) B(1) -179.6(4) . . . yes
N(2) C(4) C(5) C(6) -177.3(4) . . . yes
N(2) C(4) C(5) C(10) 1.8(6) . . . yes
N(2) C(4) C(9) C(8) 177.5(4) . . . yes
N(2) C(4) C(9) C(13) -3.9(6) . . . yes
N(3) C(16) N(4) C(18) 0.3(4) . . . yes
N(3) C(16) N(4) C(19) -172.0(3) . . . yes
N(3) C(17) C(18) N(4) -0.6(5) . . . yes
N(3) B(1) N(1) C(1) 98.9(5) . . . yes
N(3) B(1) N(1) C(2) -80.4(5) . . . yes
N(3) B(1) N(5) C(31) -22.6(6) . . . yes
N(3) B(1) N(5) C(32) 138.9(4) . . . yes
N(4) C(16) N(3) C(17) -0.7(4) . . . yes
N(4) C(16) N(3) B(1) -178.5(4) . . . yes
N(4) C(19) C(20) C(21) -177.7(4) . . . yes
N(4) C(19) C(20) C(25) -0.3(6) . . . yes
N(4) C(19) C(24) C(23) 176.6(4) . . . yes
N(4) C(19) C(24) C(28) -4.4(6) . . . yes
N(5) C(31) N(6) C(33) 1.4(4) . . . yes
N(5) C(31) N(6) C(34) -166.7(3) . . . yes
N(5) C(32) C(33) N(6) -0.3(5) . . . yes
N(5) B(1) N(1) C(1) -29.5(6) . . . yes
N(5) B(1) N(1) C(2) 151.2(4) . . . yes
N(5) B(1) N(3) C(16) 101.1(5) . . . yes
N(5) B(1) N(3) C(17) -76.5(5) . . . yes
N(6) C(31) N(5) C(32) -1.6(4) . . . yes
N(6) C(31) N(5) B(1) 161.7(4) . . . yes
N(6) C(34) C(35) C(36) -179.9(4) . . . yes
N(6) C(34) C(35) C(40) 0.4(6) . . . yes
N(6) C(34) C(39) C(38) 178.4(4) . . . yes
N(6) C(34) C(39) C(43) -0.7(6) . . . yes
C(1) N(1) C(2) C(3) -0.3(4) . . . yes
C(1) N(2) C(3) C(2) -0.9(4) . . . yes
C(1) N(2) C(4) C(5) 95.3(5) . . . yes
C(1) N(2) C(4) C(9) -85.0(5) . . . yes
C(2) C(3) N(2) C(4) 177.5(4) . . . yes
C(3) N(2) C(4) C(5) -82.9(5) . . . yes
C(3) N(2) C(4) C(9) 96.9(5) . . . yes
C(3) C(2) N(1) B(1) 179.1(3) . . . yes
C(4) C(5) C(6) C(7) -0.6(7) . . . yes
C(4) C(5) C(10) C(11) 141.8(5) . . . yes
C(4) C(5) C(10) C(12) -94.1(5) . . . yes
C(4) C(9) C(8) C(7) 0.4(7) . . . yes
C(4) C(9) C(13) C(14) -90.7(6) . . . yes
C(4) C(9) C(13) C(15) 143.6(5) . . . yes
C(5) C(4) C(9) C(8) -2.8(7) . . . yes
C(5) C(4) C(9) C(13) 175.8(4) . . . yes
C(5) C(6) C(7) C(8) -1.7(8) . . . yes
C(6) C(5) C(4) C(9) 3.0(7) . . . yes
C(6) C(5) C(10) C(11) -39.2(6) . . . yes
C(6) C(5) C(10) C(12) 84.9(6) . . . yes
C(6) C(7) C(8) C(9) 1.9(8) . . . yes
C(7) C(6) C(5) C(10) -179.8(5) . . . yes
C(7) C(8) C(9) C(13) -178.3(5) . . . yes
C(8) C(9) C(13) C(14) 87.9(6) . . . yes
C(8) C(9) C(13) C(15) -37.8(7) . . . yes
C(9) C(4) C(5) C(10) -177.9(4) . . . yes
C(16) N(3) C(17) C(18) 0.9(5) . . . yes
C(16) N(4) C(18) C(17) 0.2(5) . . . yes
C(16) N(4) C(19) C(20) 89.5(5) . . . yes
C(16) N(4) C(19) C(24) -89.7(5) . . . yes
C(17) C(18) N(4) C(19) 172.4(4) . . . yes
C(18) N(4) C(19) C(20) -81.6(5) . . . yes
C(18) N(4) C(19) C(24) 99.2(5) . . . yes
C(18) C(17) N(3) B(1) 179.0(4) . . . yes
C(19) C(20) C(21) C(22) 0.4(6) . . . yes
C(19) C(20) C(25) C(26) -106.8(5) . . . yes
C(19) C(20) C(25) C(27) 129.3(4) . . . yes
C(19) C(24) C(23) C(22) 2.0(6) . . . yes
C(19) C(24) C(28) C(29) 147.8(4) . . . yes
C(19) C(24) C(28) C(30) -89.3(5) . . . yes
C(20) C(19) C(24) C(23) -2.5(6) . . . yes
C(20) C(19) C(24) C(28) 176.5(4) . . . yes
C(20) C(21) C(22) C(23) -0.9(7) . . . yes
C(21) C(20) C(19) C(24) 1.4(6) . . . yes
C(21) C(20) C(25) C(26) 70.6(5) . . . yes
C(21) C(20) C(25) C(27) -53.3(5) . . . yes
C(21) C(22) C(23) C(24) -0.3(7) . . . yes
C(22) C(21) C(20) C(25) -177.1(4) . . . yes
C(22) C(23) C(24) C(28) -177.1(4) . . . yes
C(23) C(24) C(28) C(29) -33.3(6) . . . yes
C(23) C(24) C(28) C(30) 89.6(5) . . . yes
C(24) C(19) C(20) C(25) 178.9(4) . . . yes
C(31) N(5) C(32) C(33) 1.2(5) . . . yes
C(31) N(6) C(33) C(32) -0.7(5) . . . yes
C(31) N(6) C(34) C(35) -110.0(4) . . . yes
C(31) N(6) C(34) C(39) 71.7(5) . . . yes
C(32) C(33) N(6) C(34) 167.2(4) . . . yes
C(33) N(6) C(34) C(35) 83.9(5) . . . yes
C(33) N(6) C(34) C(39) -94.4(5) . . . yes
C(33) C(32) N(5) B(1) -164.1(4) . . . yes
C(34) C(35) C(36) C(37) 2.0(7) . . . yes
C(34) C(35) C(40) C(41) 111.6(7) . . . yes
C(34) C(35) C(40) C(42) -125.4(5) . . . yes
C(34) C(39) C(38) C(37) 1.4(7) . . . yes
C(34) C(39) C(43) C(44) 106.0(5) . . . yes
C(34) C(39) C(43) C(45) -130.1(5) . . . yes
C(35) C(34) C(39) C(38) 0.2(7) . . . yes
C(35) C(34) C(39) C(43) -178.9(4) . . . yes
C(35) C(36) C(37) C(38) -0.6(8) . . . yes
C(36) C(35) C(34) C(39) -1.8(7) . . . yes
C(36) C(35) C(40) C(41) -68.0(7) . . . yes
C(36) C(35) C(40) C(42) 55.0(7) . . . yes
C(36) C(37) C(38) C(39) -1.2(7) . . . yes
C(37) C(36) C(35) C(40) -178.4(5) . . . yes
C(37) C(38) C(39) C(43) -179.6(4) . . . yes
C(38) C(39) C(43) C(44) -73.1(5) . . . yes
C(38) C(39) C(43) C(45) 50.9(6) . . . yes
C(39) C(34) C(35) C(40) 178.6(4) . . . yes
O(1) C(46) C(48) C(49) 0(1) . . . yes
O(1) C(46) C(48) C(49) -48(1) . . 2_557 yes
O(1) C(46) C(48) C(50) -136(1) . . 2_557 yes
O(1) C(46) C(49) C(48) 132(1) . 2_557 . yes
O(1) C(46) C(49) C(48) 29(1) . 2_557 2_557 yes
O(1) C(46) C(49) C(50) 158(1) . 2_557 2_557 yes
O(1) C(48) C(46) C(49) 0(2) 2_557 2_557 . yes
O(1) C(48) C(49) C(46) 180.0 2_557 . 2_557 yes
O(1) C(48) C(49) C(48) 45(1) 2_557 . . yes
O(1) C(48) C(49) C(50) -78(1) 2_557 . . yes
O(1) C(48) C(49) C(46) -32(1) 2_557 2_557 . yes
O(1) C(48) C(49) C(48) -136(1) 2_557 2_557 . yes
O(1) C(48) C(49) C(50) -159(1) 2_557 2_557 2_557 yes
O(1) C(48) C(50) C(49) 123(1) 2_557 . . yes
O(1) C(49) C(46) C(48) -132(1) 2_557 . . yes
O(1) C(49) C(48) C(46) 78(1) 2_557 . . yes
O(1) C(49) C(48) C(49) -56(1) 2_557 . . yes
O(1) C(49) C(48) C(50) -180.0 2_557 . 2_557 yes
O(1) C(49) C(48) C(46) 159(1) 2_557 2_557 2_557 yes
O(1) C(49) C(48) C(49) 136(1) 2_557 2_557 . yes
O(1) C(49) C(48) C(50) 32(1) 2_557 2_557 . yes
O(1) C(49) C(50) C(48) 0(2) 2_557 2_557 . yes
O(1) C(50) C(48) C(46) -155(1) . 2_557 2_557 yes
O(1) C(50) C(48) C(49) -123(1) . 2_557 . yes
O(1) C(50) C(48) C(49) -28(1) . 2_557 2_557 yes
O(1) C(50) C(49) C(46) 143(1) . . 2_557 yes
O(1) C(50) C(49) C(48) 0(1) . . . yes
O(1) C(50) C(49) C(48) 60(1) . . 2_557 yes
C(46) O(1) C(48) C(49) -45(1) . 2_557 . yes
C(46) O(1) C(48) C(49) 11.8(8) . 2_557 2_557 yes
C(46) O(1) C(48) C(50) -140(1) . 2_557 . yes
C(46) O(1) C(49) C(48) -88(1) . 2_557 . yes
C(46) O(1) C(49) C(48) -156(1) . 2_557 2_557 yes
C(46) O(1) C(49) C(50) -88(2) . 2_557 2_557 yes
C(46) O(1) C(50) C(48) 41(1) . . 2_557 yes
C(46) O(1) C(50) C(49) 0(1) . . . yes
C(46) C(48) O(1) C(49) 56(2) . 2_557 . yes
C(46) C(48) O(1) C(50) -95(3) . 2_557 2_557 yes
C(46) C(48) C(49) C(48) -22(1) . . 2_557 yes
C(46) C(48) C(49) C(50) 0(1) . . . yes
C(46) C(48) C(49) C(48) 134(1) . 2_557 2_557 yes
C(46) C(48) C(49) C(50) -101(1) . 2_557 2_557 yes
C(46) C(48) C(50) C(49) 32.5(7) . 2_557 2_557 yes
C(46) C(49) O(1) C(48) 156(1) 2_557 . 2_557 yes
C(46) C(49) O(1) C(50) 144(1) 2_557 . . yes
C(46) C(49) C(48) C(49) -134(1) 2_557 . . yes
C(46) C(49) C(48) C(50) 101(1) 2_557 . 2_557 yes
C(46) C(49) C(48) C(49) 104(2) 2_557 2_557 . yes
C(46) C(49) C(48) C(50) 0(3) 2_557 2_557 . yes
C(46) C(49) C(50) C(48) -83(1) 2_557 2_557 . yes
C(48) O(1) C(46) C(49) 20(1) 2_557 2_557 . yes
C(48) O(1) C(49) C(50) -68(2) 2_557 . . yes
C(48) O(1) C(50) C(49) 41(1) 2_557 2_557 2_557 yes
C(48) C(46) O(1) C(49) 37(1) . . 2_557 yes
C(48) C(46) O(1) C(50) 0(1) . . . yes
C(48) C(46) C(49) C(50) 26.5(8) . 2_557 2_557 yes
C(48) C(49) O(1) C(50) 11.9(8) . 2_557 2_557 yes
C(48) C(49) C(48) C(49) 0.0000(2) . 2_557 2_557 yes
C(48) C(49) C(48) C(50) 123(1) . 2_557 . yes
C(48) C(49) O(1) C(50) 56(1) 2_557 . . yes
C(48) C(49) C(48) C(49) 0.0000(3) 2_557 2_557 . yes
C(48) C(49) C(48) C(50) -104(2) 2_557 2_557 . yes
C(48) C(50) O(1) C(49) -23(1) 2_557 2_557 . yes
C(49) O(1) C(48) C(50) 152(1) 2_557 . 2_557 yes
C(49) C(46) O(1) C(50) 37(1) 2_557 2_557 2_557 yes
C(49) C(46) C(48) C(50) 88(2) 2_557 2_557 . yes
C(49) C(48) O(1) C(50) -152(1) . 2_557 2_557 yes
C(49) C(48) C(49) C(48) 0.0 . 2_557 2_557 yes
C(49) C(48) C(49) C(50) 123(1) . 2_557 2_557 yes
C(49) C(48) O(1) C(50) 95(2) 2_557 . . yes
C(49) C(48) C(49) C(48) 0.0000(2) 2_557 2_557 . yes
C(49) C(48) C(49) C(50) -22.9(10) 2_557 2_557 2_557 yes
C(49) C(48) C(49) C(50) -22.9(10) 2_557 2_557 2_557 yes
